data_1503205
loop_
_publ_author_name
'Chen, Peiling'
'Carroll, Patrick J.'
'Sieburth, Scott McN'

_publ_section_title
;
 Tetraquinanes via [4 + 4] photocycloaddition/transannular ring closure.
;
_journal_issue 20
_journal_name_full 'Organic letters'
_journal_page_first 4510
_journal_page_last 4512
_journal_paper_doi 10.1021/ol101802s
_journal_volume 12
_journal_year 2010
_chemical_absolute_configuration syn
_chemical_formula_sum 'C20 H25 Br2 N O4'
_chemical_formula_weight 503.23
_space_group_IT_number 19
_symmetry_cell_setting orthorhombic
_symmetry_Int_Tables_number 19
_symmetry_space_group_name_Hall 'P 2ac 2ab'
_symmetry_space_group_name_H-M 'P 21 21 21'
_atom_sites_solution_hydrogens geom
_atom_sites_solution_primary direct
_audit_creation_method SHELXL-97
_cell_angle_alpha 90.00
_cell_angle_beta 90.00
_cell_angle_gamma 90.00
_cell_formula_units_Z 4
_cell_length_a 6.6549(5)
_cell_length_b 13.8696(11)
_cell_length_c 21.4953(18)
_cell_measurement_temperature 143(1)
_cell_volume 1984.0(3)
_computing_data_collection 'CrystalClear (Rigaku, 1999)'
_computing_data_reduction 'CrystalClear (Rigaku, 1999)'
_computing_structure_refinement 'SHELXL-97 (Sheldrick, 1997)'
_computing_structure_solution 'SIR97 (Altomare, 1999)'
_diffrn_ambient_temperature 143(1)
_diffrn_measured_fraction_theta_full 0.994
_diffrn_measured_fraction_theta_max 0.994
_diffrn_measurement_device 'CCD Area Detector'
_diffrn_measurement_device_type 'Rigaku Mercury'
_diffrn_measurement_method 'phi and omega rotations'
_diffrn_radiation_monochromator graphite
_diffrn_radiation_source 'rotating anode'
_diffrn_radiation_type MoK\a
_diffrn_radiation_wavelength 0.71069
_diffrn_reflns_av_R_equivalents 0.0281
_diffrn_reflns_av_sigmaI/netI 0.0494
_diffrn_reflns_limit_h_max 8
_diffrn_reflns_limit_h_min -8
_diffrn_reflns_limit_k_max 17
_diffrn_reflns_limit_k_min -14
_diffrn_reflns_limit_l_max 22
_diffrn_reflns_limit_l_min -27
_diffrn_reflns_number 10462
_diffrn_reflns_theta_full 27.48
_diffrn_reflns_theta_max 27.48
_diffrn_reflns_theta_min 2.94
_exptl_absorpt_coefficient_mu 4.112
_exptl_absorpt_correction_T_max 1.0000
_exptl_absorpt_correction_T_min 0.6424
_exptl_absorpt_correction_type multi-scan
_exptl_crystal_density_diffrn 1.685
_exptl_crystal_density_method 'not measured'
_exptl_crystal_F_000 1016
_exptl_crystal_size_max 0.40
_exptl_crystal_size_mid 0.05
_exptl_crystal_size_min 0.04
_refine_diff_density_max 0.499
_refine_diff_density_min -0.849
_refine_diff_density_rms 0.097
_refine_ls_abs_structure_details 'Flack H D (1983), Acta Cryst. A39, 876-881'
_refine_ls_abs_structure_Flack -0.013(11)
_refine_ls_extinction_method none
_refine_ls_goodness_of_fit_ref 1.107
_refine_ls_hydrogen_treatment constr
_refine_ls_matrix_type full
_refine_ls_number_parameters 249
_refine_ls_number_reflns 4495
_refine_ls_number_restraints 0
_refine_ls_restrained_S_all 1.107
_refine_ls_R_factor_all 0.0462
_refine_ls_R_factor_gt 0.0392
_refine_ls_shift/su_max 0.001
_refine_ls_shift/su_mean 0.000
_refine_ls_structure_factor_coef Fsqd
_refine_ls_weighting_details 'calc w=1/[\s^2^(Fo^2^)+(0.0453P)^2^+0.0000P] where P=(Fo^2^+2Fc^2^)/3'
_refine_ls_weighting_scheme calc
_refine_ls_wR_factor_gt 0.0843
_refine_ls_wR_factor_ref 0.0907
_reflns_number_gt 4013
_reflns_number_total 4495
_reflns_threshold_expression >2sigma(I)
_cod_data_source_file ol101802s_si_002.cif
_cod_data_source_block shelxl
_cod_original_sg_symbol_H-M 'P 21 21 21 '
_cod_database_code 1503205

loop_
_symmetry_equiv_pos_as_xyz
'x, y, z'
'x+1/2, -y+1/2, -z'
'-x, y+1/2, -z+1/2'
'-x+1/2, -y, z+1/2'

loop_
_atom_site_label
_atom_site_type_symbol
_atom_site_fract_x
_atom_site_fract_y
_atom_site_fract_z
_atom_site_U_iso_or_equiv
_atom_site_adp_type
_atom_site_occupancy
_atom_site_symmetry_multiplicity
_atom_site_calc_flag
_atom_site_refinement_flags
Br1 Br 0.98586(6) 0.43502(3) 0.49453(2) 0.03611(12) Uani 1 1 d .
Br2 Br 0.40422(6) 0.72864(3) 0.330556(18) 0.03405(12) Uani 1 1 d .
O1 O 0.4519(4) 0.34923(19) 0.48249(12) 0.0292(6) Uani 1 1 d .
O2 O 0.9930(5) 0.6752(2) 0.47911(15) 0.0467(8) Uani 1 1 d .
O3 O 0.4174(4) 0.50446(19) 0.35582(11) 0.0250(5) Uani 1 1 d .
O4 O 0.7744(6) 0.4205(4) 0.24590(15) 0.0656(12) Uani 1 1 d .
N1 N 0.6676(5) 0.3666(2) 0.40126(15) 0.0270(7) Uani 1 1 d .
C1 C 0.5551(5) 0.4008(3) 0.45001(17) 0.0241(8) Uani 1 1 d .
C2 C 0.5845(6) 0.5096(3) 0.46116(16) 0.0225(7) Uani 1 1 d .
C3 C 0.5293(6) 0.5584(3) 0.52569(17) 0.0279(8) Uani 1 1 d .
H3 H 0.4225 0.6046 0.5159 0.037 Uiso 1 1 calc R
C4 C 0.7140(7) 0.6215(3) 0.5433(2) 0.0343(10) Uani 1 1 d .
H4A H 0.6718 0.6873 0.5513 0.046 Uiso 1 1 calc R
H4B H 0.7774 0.5965 0.5806 0.046 Uiso 1 1 calc R
C5 C 0.8593(6) 0.6189(3) 0.4898(2) 0.0343(9) Uani 1 1 d .
C6 C 0.8105(6) 0.5304(3) 0.45100(19) 0.0261(8) Uani 1 1 d .
C7 C 0.8638(6) 0.5237(3) 0.38337(19) 0.0289(9) Uani 1 1 d .
H7 H 1.0079 0.5281 0.3745 0.038 Uiso 1 1 calc R
C8 C 0.7575(6) 0.4312(3) 0.35618(17) 0.0271(8) Uani 1 1 d .
C9 C 0.6023(6) 0.4987(3) 0.32362(17) 0.0255(8) Uani 1 1 d .
C10 C 0.7276(6) 0.5898(3) 0.34154(17) 0.0258(8) Uani 1 1 d .
C11 C 0.5783(6) 0.6463(3) 0.38158(17) 0.0262(8) Uani 1 1 d .
H11 H 0.6468 0.6834 0.4141 0.035 Uiso 1 1 calc R
C12 C 0.4573(5) 0.5627(3) 0.40897(16) 0.0239(8) Uani 1 1 d .
H12 H 0.3310 0.5868 0.4266 0.032 Uiso 1 1 calc R
C13 C 0.8634(8) 0.3845(3) 0.3007(2) 0.0406(11) Uani 1 1 d .
H13A H 1.0055 0.4000 0.3014 0.054 Uiso 1 1 calc R
H13B H 0.8490 0.3149 0.3025 0.054 Uiso 1 1 calc R
C14 C 0.5879(7) 0.4641(3) 0.25694(17) 0.0314(9) Uani 1 1 d .
H14A H 0.4793 0.4181 0.2520 0.042 Uiso 1 1 calc R
H14B H 0.5662 0.5178 0.2288 0.042 Uiso 1 1 calc R
C15 C 0.4468(6) 0.4985(3) 0.58037(18) 0.0340(10) Uani 1 1 d .
H15 H 0.3368 0.4587 0.5643 0.045 Uiso 1 1 calc R
C16 C 0.5977(7) 0.4314(3) 0.61157(19) 0.0375(10) Uani 1 1 d .
H16A H 0.7074 0.4686 0.6279 0.056 Uiso 1 1 calc R
H16B H 0.6478 0.3860 0.5816 0.056 Uiso 1 1 calc R
H16C H 0.5330 0.3973 0.6449 0.056 Uiso 1 1 calc R
C17 C 0.3583(8) 0.5676(5) 0.6281(2) 0.0532(14) Uani 1 1 d .
H17A H 0.2936 0.5314 0.6605 0.080 Uiso 1 1 calc R
H17B H 0.2617 0.6087 0.6082 0.080 Uiso 1 1 calc R
H17C H 0.4637 0.6062 0.6457 0.080 Uiso 1 1 calc R
C18 C 0.8413(7) 0.6459(3) 0.2921(2) 0.0376(10) Uani 1 1 d .
H18A H 0.7480 0.6709 0.2621 0.056 Uiso 1 1 calc R
H18B H 0.9353 0.6040 0.2718 0.056 Uiso 1 1 calc R
H18C H 0.9123 0.6983 0.3113 0.056 Uiso 1 1 calc R
C19 C 0.6918(8) 0.2615(3) 0.3975(2) 0.0391(10) Uani 1 1 d .
H19A H 0.6867 0.2349 0.4392 0.052 Uiso 1 1 calc R
H19B H 0.8234 0.2472 0.3804 0.052 Uiso 1 1 calc R
C20 C 0.5341(11) 0.2128(4) 0.3581(2) 0.0610(17) Uani 1 1 d .
H20A H 0.4030 0.2286 0.3737 0.091 Uiso 1 1 calc R
H20B H 0.5529 0.1442 0.3596 0.091 Uiso 1 1 calc R
H20C H 0.5459 0.2345 0.3158 0.091 Uiso 1 1 calc R

loop_
_atom_site_aniso_label
_atom_site_aniso_U_11
_atom_site_aniso_U_22
_atom_site_aniso_U_33
_atom_site_aniso_U_23
_atom_site_aniso_U_13
_atom_site_aniso_U_12
Br1 0.0239(2) 0.0416(2) 0.0429(2) 0.0065(2) -0.00843(17) 0.00622(18)
Br2 0.0411(2) 0.0341(2) 0.02694(19) 0.00433(19) -0.00223(18) 0.01097(18)
O1 0.0298(15) 0.0263(13) 0.0315(14) 0.0046(12) 0.0023(11) -0.0054(11)
O2 0.0395(18) 0.0444(17) 0.0562(19) 0.0075(16) -0.0094(16) -0.0213(16)
O3 0.0183(12) 0.0337(14) 0.0228(12) -0.0024(12) -0.0009(10) -0.0028(12)
O4 0.050(2) 0.114(3) 0.0322(16) -0.022(2) -0.0039(15) 0.038(2)
N1 0.0269(17) 0.0261(17) 0.0280(16) -0.0006(15) 0.0015(13) 0.0015(14)
C1 0.0152(18) 0.0314(19) 0.0256(17) 0.0062(17) -0.0059(14) -0.0018(15)
C2 0.0163(17) 0.0279(18) 0.0231(17) -0.0013(16) -0.0034(14) 0.0005(16)
C3 0.0270(19) 0.0302(19) 0.0265(18) 0.0022(18) -0.0035(14) 0.0039(17)
C4 0.042(3) 0.028(2) 0.033(2) -0.003(2) -0.0091(19) -0.0022(19)
C5 0.031(2) 0.035(2) 0.036(2) 0.005(2) -0.0140(18) -0.0008(18)
C6 0.0183(18) 0.0266(19) 0.034(2) 0.0021(18) -0.0056(15) -0.0015(15)
C7 0.019(2) 0.032(2) 0.035(2) 0.0025(19) 0.0002(16) 0.0005(16)
C8 0.0250(19) 0.0280(19) 0.0283(18) 0.0015(18) 0.0045(15) 0.0018(18)
C9 0.0238(18) 0.0292(19) 0.0234(17) 0.0007(17) -0.0014(16) -0.0042(16)
C10 0.0257(19) 0.0270(18) 0.0249(18) 0.0012(17) -0.0032(15) 0.0045(15)
C11 0.0246(19) 0.0269(19) 0.0272(18) 0.0032(17) -0.0028(16) 0.0010(17)
C12 0.0215(18) 0.0270(18) 0.0232(17) -0.0013(17) -0.0031(13) 0.0026(16)
C13 0.043(3) 0.042(2) 0.037(2) 0.001(2) 0.015(2) 0.011(2)
C14 0.034(2) 0.037(2) 0.0233(18) -0.0034(17) 0.0011(17) -0.0016(18)
C15 0.029(2) 0.049(3) 0.0240(18) -0.006(2) -0.0020(16) -0.005(2)
C16 0.038(2) 0.046(3) 0.029(2) 0.004(2) -0.0066(18) -0.007(2)
C17 0.050(3) 0.077(4) 0.032(2) -0.009(3) 0.007(2) 0.004(3)
C18 0.031(2) 0.043(2) 0.039(2) 0.003(2) 0.0107(18) -0.007(2)
C19 0.053(3) 0.027(2) 0.038(2) -0.001(2) 0.003(2) -0.002(2)
C20 0.105(5) 0.037(3) 0.041(3) -0.011(2) 0.004(3) -0.019(3)

loop_
_atom_type_symbol
_atom_type_description
_atom_type_scat_dispersion_real
_atom_type_scat_dispersion_imag
_atom_type_scat_source
C C 0.0033 0.0016 'International Tables Vol C Tables 4.2.6.8 and 6.1.1.4'
H H 0.0000 0.0000 'International Tables Vol C Tables 4.2.6.8 and 6.1.1.4'
N N 0.0061 0.0033 'International Tables Vol C Tables 4.2.6.8 and 6.1.1.4'
O O 0.0106 0.0060 'International Tables Vol C Tables 4.2.6.8 and 6.1.1.4'
Br Br -0.2901 2.4595 'International Tables Vol C Tables 4.2.6.8 and 6.1.1.4'

loop_
_geom_angle_atom_site_label_1
_geom_angle_atom_site_label_2
_geom_angle_atom_site_label_3
_geom_angle
C9 O3 C12 105.2(3)
C14 O4 C13 112.6(3)
C1 N1 C8 121.5(3)
C1 N1 C19 116.4(4)
C8 N1 C19 122.1(3)
O1 C1 N1 123.1(4)
O1 C1 C2 124.1(3)
N1 C1 C2 112.8(3)
C1 C2 C6 106.5(3)
C1 C2 C12 106.1(3)
C6 C2 C12 109.4(3)
C1 C2 C3 121.7(3)
C6 C2 C3 105.6(3)
C12 C2 C3 107.2(3)
C15 C3 C4 113.6(3)
C15 C3 C2 121.3(3)
C4 C3 C2 105.7(3)
C5 C4 C3 108.0(3)
O2 C5 C4 127.2(4)
O2 C5 C6 125.2(4)
C4 C5 C6 107.5(3)
C7 C6 C5 122.1(3)
C7 C6 C2 110.8(3)
C5 C6 C2 106.4(3)
C7 C6 Br1 106.0(3)
C5 C6 Br1 98.8(2)
C2 C6 Br1 112.2(3)
C6 C7 C10 112.5(3)
C6 C7 C8 107.7(3)
C10 C7 C8 90.2(3)
N1 C8 C13 116.7(3)
N1 C8 C9 113.4(3)
C13 C8 C9 102.1(3)
N1 C8 C7 116.1(3)
C13 C8 C7 115.3(3)
C9 C8 C7 88.6(3)
O3 C9 C14 115.2(3)
O3 C9 C8 113.0(3)
C14 C9 C8 106.1(3)
O3 C9 C10 107.3(3)
C14 C9 C10 121.5(3)
C8 C9 C10 91.2(3)
C18 C10 C11 117.0(3)
C18 C10 C9 120.5(3)
C11 C10 C9 101.9(3)
C18 C10 C7 114.3(3)
C11 C10 C7 110.6(3)
C9 C10 C7 88.7(3)
C12 C11 C10 99.8(3)
C12 C11 Br2 110.2(3)
C10 C11 Br2 111.5(2)
O3 C12 C11 102.7(3)
O3 C12 C2 113.8(3)
C11 C12 C2 110.1(3)
O4 C13 C8 107.9(4)
O4 C14 C9 104.0(3)
C17 C15 C16 110.1(3)
C17 C15 C3 108.2(4)
C16 C15 C3 115.5(3)
N1 C19 C20 113.5(4)

loop_
_geom_bond_atom_site_label_1
_geom_bond_atom_site_label_2
_geom_bond_distance
Br1 C6 1.997(4)
Br2 C11 1.962(4)
O1 C1 1.212(4)
O2 C5 1.205(5)
O3 C9 1.414(4)
O3 C12 1.424(4)
O4 C14 1.401(5)
O4 C13 1.410(6)
N1 C1 1.372(5)
N1 C8 1.449(5)
N1 C19 1.469(5)
C1 C2 1.541(5)
C2 C6 1.547(5)
C2 C12 1.587(5)
C2 C3 1.587(5)
C3 C15 1.541(6)
C3 C4 1.555(6)
C4 C5 1.503(6)
C5 C6 1.518(6)
C6 C7 1.499(6)
C7 C10 1.571(5)
C7 C8 1.578(6)
C8 C13 1.529(5)
C8 C9 1.559(5)
C9 C14 1.514(5)
C9 C10 1.562(5)
C10 C18 1.519(5)
C10 C11 1.531(5)
C11 C12 1.529(5)
C15 C17 1.522(6)
C15 C16 1.525(6)
C19 C20 1.509(7)
